data_2021849
loop_
_publ_author_name
'Pineda, Leslie W.'
'Arias, Mar\'ia Laura'
'Cabezas, Jorge A.'

_publ_section_title
;
 Crystal structures and biological activity of 1,1,4-triphenyl-substituted
 1,3-enyne compounds
;
_journal_coeditor_code QS3087
_journal_issue 1
_journal_name_full 'Acta Crystallographica Section C'
_journal_page_first 87
_journal_page_last 92
_journal_paper_doi 10.1107/S2053229619016127
_journal_volume 76
_journal_year 2020
_chemical_formula_iupac 'C22 H15 N O2'
_chemical_formula_moiety 'C22 H15 N O2'
_chemical_formula_sum 'C22 H15 N O2'
_chemical_formula_weight 325.36
_chemical_name_systematic
;
4-(4-Nitrophenyl)-1,1-diphenylbut-1-en-3-yne
;
_space_group_crystal_system monoclinic
_space_group_IT_number 14
_space_group_name_Hall '-P 2ybc'
_space_group_name_H-M_alt 'P 1 21/c 1'
_atom_sites_solution_hydrogens geom
_atom_sites_solution_primary direct
_atom_sites_solution_secondary difmap
_audit_creation_method 'APEX3 v2016.1-0'
_cell_angle_alpha 90
_cell_angle_beta 105.7490(10)
_cell_angle_gamma 90
_cell_formula_units_Z 4
_cell_length_a 9.6548(5)
_cell_length_b 22.2107(10)
_cell_length_c 7.9248(4)
_cell_measurement_reflns_used 9866
_cell_measurement_temperature 100.(2)
_cell_measurement_theta_max 27.5029
_cell_measurement_theta_min 2.8238
_cell_volume 1635.60(14)
_computing_cell_refinement
;
SAINT (Bruker, 2015)
;
_computing_data_collection
;
APEX3 (Bruker, 2015)
;
_computing_data_reduction
;
SAINT (Bruker, 2015)
;
_computing_molecular_graphics
;
shelXle (H\"ubschle <i>et al.</i>,  2011)
;
_computing_publication_material
;
SHELXL2014 (Sheldrick, 2015b) and
Mercury (Macrae <i>et al.</i>,  2008)
;
_computing_structure_refinement
;
SHELXL2014 (Sheldrick, 2015b)
;
_computing_structure_solution
;
SHELXT (Sheldrick, 2015a)
;
_diffrn_ambient_temperature 100.(2)
_diffrn_detector_area_resol_mean 10.4167
_diffrn_measured_fraction_theta_full 0.998
_diffrn_measured_fraction_theta_max 0.998
_diffrn_measurement_device_type 'Bruker D8 Venture'
_diffrn_measurement_method 'omega scans'
_diffrn_radiation_monochromator mirrors
_diffrn_radiation_type MoK\a
_diffrn_radiation_wavelength 0.71073
_diffrn_reflns_av_R_equivalents 0.0455
_diffrn_reflns_av_unetI/netI 0.0303
_diffrn_reflns_limit_h_max 12
_diffrn_reflns_limit_h_min -12
_diffrn_reflns_limit_k_max 28
_diffrn_reflns_limit_k_min -28
_diffrn_reflns_limit_l_max 10
_diffrn_reflns_limit_l_min -10
_diffrn_reflns_number 40247
_diffrn_reflns_theta_full 27.52
_diffrn_reflns_theta_max 27.52
_diffrn_reflns_theta_min 2.82
_diffrn_source 'Incoatec Microsource'
_exptl_absorpt_coefficient_mu 0.085
_exptl_absorpt_correction_T_max 0.7456
_exptl_absorpt_correction_T_min 0.7170
_exptl_absorpt_correction_type multi-scan
_exptl_absorpt_process_details
;
(SADABS; Bruker, 2015)
;
_exptl_crystal_colour 'clear pale yellow'
_exptl_crystal_density_diffrn 1.321
_exptl_crystal_density_method 'not measured'
_exptl_crystal_description Block
_exptl_crystal_F_000 680
_exptl_crystal_size_max 0.350
_exptl_crystal_size_mid 0.250
_exptl_crystal_size_min 0.150
_refine_diff_density_max 0.260
_refine_diff_density_min -0.256
_refine_ls_extinction_method none
_refine_ls_goodness_of_fit_ref 1.037
_refine_ls_hydrogen_treatment constr
_refine_ls_matrix_type full
_refine_ls_number_parameters 226
_refine_ls_number_reflns 3763
_refine_ls_number_restraints 0
_refine_ls_restrained_S_all 1.037
_refine_ls_R_factor_all 0.0672
_refine_ls_R_factor_gt 0.0421
_refine_ls_shift/su_max 0.001
_refine_ls_shift/su_mean 0.000
_refine_ls_structure_factor_coef Fsqd
_refine_ls_weighting_details 'w=1/[\s^2^(Fo^2^)+(0.0437P)^2^+0.5574P] where P=(Fo^2^+2Fc^2^)/3'
_refine_ls_weighting_scheme calc
_refine_ls_wR_factor_gt 0.0898
_refine_ls_wR_factor_ref 0.0995
_reflns_number_gt 2822
_reflns_number_total 3763
_reflns_threshold_expression 'I > 2\s(I)'
_cod_data_source_file qs3087sup1.cif
_cod_data_source_block JCP_10S
_cod_depositor_comments 'Adding full bibliography for 2021848--2021850.cif.'
_cod_original_sg_symbol_H-M 'P 21/c'
_cod_database_code 2021849
_cod_database_fobs_code 2021849

loop_
_space_group_symop_operation_xyz
'x, y, z'
'-x, y+1/2, -z+1/2'
'-x, -y, -z'
'x, -y-1/2, z-1/2'

loop_
_atom_site_type_symbol
_atom_site_label
_atom_site_fract_x
_atom_site_fract_y
_atom_site_fract_z
_atom_site_U_iso_or_equiv
_atom_site_adp_type
_atom_site_calc_flag
_atom_site_occupancy
O O1 1.06547(11) 0.57359(5) 1.24915(14) 0.0290(3) Uani d 1
O O2 0.96091(10) 0.66032(4) 1.23968(13) 0.0261(2) Uani d 1
N N1 0.96049(12) 0.60708(5) 1.19807(15) 0.0205(3) Uani d 1
C C1 0.23501(14) 0.39605(6) 0.47305(16) 0.0155(3) Uani d 1
C C2 0.35549(14) 0.35375(6) 0.54916(16) 0.0157(3) Uani d 1
C C3 0.32967(14) 0.29915(6) 0.62236(17) 0.0181(3) Uani d 1
H H3 0.2337 0.2878 0.6172 0.022 Uiso calc 1
C C4 0.44266(15) 0.26120(6) 0.70263(18) 0.0209(3) Uani d 1
H H4 0.4238 0.2247 0.7548 0.025 Uiso calc 1
C C5 0.58279(15) 0.27639(6) 0.70686(18) 0.0215(3) Uani d 1
H H5 0.66 0.2504 0.7617 0.026 Uiso calc 1
C C6 0.60984(15) 0.32977(6) 0.63058(18) 0.0214(3) Uani d 1
H H6 0.7055 0.3399 0.6311 0.026 Uiso calc 1
C C7 0.49756(14) 0.36836(6) 0.55356(17) 0.0181(3) Uani d 1
H H7 0.5172 0.4051 0.5032 0.022 Uiso calc 1
C C8 0.09902(14) 0.37215(6) 0.35605(16) 0.0161(3) Uani d 1
C C9 0.09857(15) 0.32199(6) 0.24950(17) 0.0197(3) Uani d 1
H H9 0.1862 0.3014 0.2566 0.024 Uiso calc 1
C C10 -0.02771(16) 0.30173(6) 0.13340(18) 0.0244(3) Uani d 1
H H10 -0.0259 0.2678 0.0612 0.029 Uiso calc 1
C C11 -0.15640(15) 0.33103(7) 0.12283(18) 0.0248(3) Uani d 1
H H11 -0.2427 0.3178 0.0417 0.03 Uiso calc 1
C C12 -0.15856(15) 0.37963(7) 0.23106(19) 0.0257(3) Uani d 1
H H12 -0.2471 0.3992 0.2262 0.031 Uiso calc 1
C C13 -0.03271(14) 0.40003(6) 0.34644(18) 0.0212(3) Uani d 1
H H13 -0.0359 0.4335 0.4201 0.025 Uiso calc 1
C C14 0.24632(14) 0.45581(6) 0.50884(17) 0.0181(3) Uani d 1
H H14 0.1693 0.4809 0.4476 0.022 Uiso calc 1
C C15 0.36393(15) 0.48402(6) 0.63032(17) 0.0179(3) Uani d 1
C C16 0.46033(14) 0.50917(6) 0.73385(17) 0.0188(3) Uani d 1
C C17 0.58479(14) 0.53456(6) 0.85444(17) 0.0177(3) Uani d 1
C C18 0.70564(15) 0.49816(6) 0.92069(17) 0.0203(3) Uani d 1
H H18 0.7034 0.457 0.8873 0.024 Uiso calc 1
C C19 0.82814(15) 0.52171(6) 1.03438(18) 0.0200(3) Uani d 1
H H19 0.9103 0.4971 1.0798 0.024 Uiso calc 1
C C20 0.82900(14) 0.58180(6) 1.08093(16) 0.0177(3) Uani d 1
C C21 0.71092(14) 0.61893(6) 1.01923(17) 0.0183(3) Uani d 1
H H21 0.714 0.66 1.0539 0.022 Uiso calc 1
C C22 0.58867(14) 0.59503(6) 0.90637(17) 0.0189(3) Uani d 1
H H22 0.5063 0.6198 0.8634 0.023 Uiso calc 1

loop_
_atom_site_aniso_label
_atom_site_aniso_U_11
_atom_site_aniso_U_22
_atom_site_aniso_U_33
_atom_site_aniso_U_12
_atom_site_aniso_U_13
_atom_site_aniso_U_23
O1 0.0190(5) 0.0322(6) 0.0321(6) 0.0051(4) 0.0007(4) -0.0011(5)
O2 0.0254(6) 0.0215(5) 0.0292(6) -0.0034(4) 0.0034(4) -0.0060(4)
N1 0.0180(6) 0.0243(6) 0.0194(6) -0.0004(5) 0.0052(5) 0.0011(5)
C1 0.0159(7) 0.0172(7) 0.0138(6) -0.0001(5) 0.0048(5) 0.0012(5)
C2 0.0177(7) 0.0148(6) 0.0139(6) 0.0003(5) 0.0031(5) -0.0028(5)
C3 0.0173(7) 0.0167(7) 0.0203(7) -0.0009(5) 0.0051(5) -0.0016(5)
C4 0.0249(8) 0.0160(7) 0.0208(7) 0.0013(6) 0.0048(6) 0.0006(5)
C5 0.0194(7) 0.0202(7) 0.0211(7) 0.0064(6) -0.0009(6) -0.0024(6)
C6 0.0151(7) 0.0246(7) 0.0232(7) -0.0011(6) 0.0030(6) -0.0053(6)
C7 0.0201(7) 0.0161(6) 0.0176(6) -0.0031(5) 0.0045(5) -0.0022(5)
C8 0.0170(7) 0.0153(6) 0.0149(6) -0.0001(5) 0.0025(5) 0.0029(5)
C9 0.0189(7) 0.0191(7) 0.0205(7) 0.0000(5) 0.0043(5) -0.0011(5)
C10 0.0296(8) 0.0208(7) 0.0210(7) -0.0039(6) 0.0036(6) -0.0018(6)
C11 0.0213(8) 0.0260(8) 0.0219(7) -0.0068(6) -0.0030(6) 0.0034(6)
C12 0.0170(7) 0.0277(8) 0.0296(8) 0.0028(6) 0.0017(6) 0.0036(6)
C13 0.0209(7) 0.0193(7) 0.0224(7) 0.0016(6) 0.0043(6) -0.0006(6)
C14 0.0184(7) 0.0178(7) 0.0172(6) 0.0010(5) 0.0034(5) 0.0013(5)
C15 0.0226(7) 0.0129(6) 0.0193(6) 0.0006(5) 0.0074(6) 0.0011(5)
C16 0.0237(7) 0.0141(6) 0.0202(7) -0.0004(5) 0.0085(6) -0.0001(5)
C17 0.0213(7) 0.0182(7) 0.0155(6) -0.0039(6) 0.0081(5) -0.0005(5)
C18 0.0248(8) 0.0150(6) 0.0230(7) -0.0005(6) 0.0097(6) -0.0009(5)
C19 0.0191(7) 0.0200(7) 0.0221(7) 0.0030(5) 0.0078(5) 0.0019(6)
C20 0.0175(7) 0.0213(7) 0.0150(6) -0.0030(5) 0.0057(5) 0.0001(5)
C21 0.0211(7) 0.0152(6) 0.0187(6) -0.0007(5) 0.0055(5) -0.0008(5)
C22 0.0194(7) 0.0175(7) 0.0198(7) 0.0015(5) 0.0050(5) 0.0008(5)

loop_
_atom_type_symbol
_atom_type_description
_atom_type_scat_dispersion_real
_atom_type_scat_dispersion_imag
_atom_type_scat_source
C C 0.0033 0.0016 'International Tables Vol C Tables 4.2.6.8 and 6.1.1.4'
H H 0.0000 0.0000 'International Tables Vol C Tables 4.2.6.8 and 6.1.1.4'
N N 0.0061 0.0033 'International Tables Vol C Tables 4.2.6.8 and 6.1.1.4'
O O 0.0106 0.0060 'International Tables Vol C Tables 4.2.6.8 and 6.1.1.4'

loop_
_geom_angle_atom_site_label_1
_geom_angle_atom_site_label_2
_geom_angle_atom_site_label_3
_geom_angle
_geom_angle_publ_flag
O2 N1 O1 123.39(12) ?
O2 N1 C20 118.58(11) ?
O1 N1 C20 118.03(11) ?
C14 C1 C8 119.22(12) yes
C14 C1 C2 121.54(12) yes
C8 C1 C2 119.23(11) yes
C3 C2 C7 118.37(12) ?
C3 C2 C1 120.56(11) ?
C7 C2 C1 121.05(11) ?
C4 C3 C2 120.74(12) ?
C4 C3 H3 119.6 ?
C2 C3 H3 119.6 ?
C5 C4 C3 120.25(13) ?
C5 C4 H4 119.9 ?
C3 C4 H4 119.9 ?
C4 C5 C6 119.70(12) ?
C4 C5 H5 120.2 ?
C6 C5 H5 120.2 ?
C7 C6 C5 120.19(13) ?
C7 C6 H6 119.9 ?
C5 C6 H6 119.9 ?
C6 C7 C2 120.72(12) ?
C6 C7 H7 119.6 ?
C2 C7 H7 119.6 ?
C9 C8 C13 117.83(12) ?
C9 C8 C1 121.31(12) ?
C13 C8 C1 120.85(12) ?
C10 C9 C8 121.15(13) ?
C10 C9 H9 119.4 ?
C8 C9 H9 119.4 ?
C11 C10 C9 119.99(13) ?
C11 C10 H10 120.0 ?
C9 C10 H10 120.0 ?
C12 C11 C10 119.59(13) ?
C12 C11 H11 120.2 ?
C10 C11 H11 120.2 ?
C11 C12 C13 120.49(14) ?
C11 C12 H12 119.8 ?
C13 C12 H12 119.8 ?
C12 C13 C8 120.90(13) ?
C12 C13 H13 119.5 ?
C8 C13 H13 119.5 ?
C1 C14 C15 125.33(12) yes
C1 C14 H14 117.3 ?
C15 C14 H14 117.3 no
C16 C15 C14 177.95(15) yes
C15 C16 C17 174.26(14) yes
C18 C17 C22 119.35(12) ?
C18 C17 C16 119.07(12) ?
C22 C17 C16 121.57(12) ?
C19 C18 C17 120.36(12) ?
C19 C18 H18 119.8 ?
C17 C18 H18 119.8 ?
C18 C19 C20 118.78(13) ?
C18 C19 H19 120.6 ?
C20 C19 H19 120.6 ?
C19 C20 C21 122.38(12) ?
C19 C20 N1 118.66(12) ?
C21 C20 N1 118.95(12) ?
C22 C21 C20 118.53(12) ?
C22 C21 H21 120.7 ?
C20 C21 H21 120.7 ?
C21 C22 C17 120.59(12) ?
C21 C22 H22 119.7 ?
C17 C22 H22 119.7 ?

loop_
_geom_bond_atom_site_label_1
_geom_bond_atom_site_label_2
_geom_bond_distance
_geom_bond_publ_flag
O1 N1 1.2336(14) ?
O2 N1 1.2273(15) ?
N1 C20 1.4659(17) ?
C1 C14 1.3554(18) yes
C1 C8 1.4848(17) yes
C1 C2 1.4895(18) yes
C2 C3 1.3957(18) ?
C2 C7 1.4007(18) ?
C3 C4 1.3886(18) ?
C3 H3 0.95 ?
C4 C5 1.386(2) ?
C4 H4 0.95 ?
C5 C6 1.387(2) ?
C5 H5 0.95 ?
C6 C7 1.3868(19) ?
C6 H6 0.95 ?
C7 H7 0.95 ?
C8 C9 1.3971(18) ?
C8 C13 1.3981(18) ?
C9 C10 1.3881(19) ?
C9 H9 0.95 ?
C10 C11 1.385(2) ?
C10 H10 0.95 ?
C11 C12 1.382(2) ?
C11 H11 0.95 ?
C12 C13 1.3837(19) ?
C12 H12 0.95 ?
C13 H13 0.95 ?
C14 C15 1.4196(19) yes
C14 H14 0.95 no
C15 C16 1.1987(18) yes
C16 C17 1.4324(19) yes
C17 C18 1.3994(19) ?
C17 C22 1.4023(19) ?
C18 C19 1.3805(19) ?
C18 H18 0.95 ?
C19 C20 1.3841(19) ?
C19 H19 0.95 ?
C20 C21 1.3843(18) ?
C21 C22 1.3790(18) ?
C21 H21 0.95 ?
C22 H22 0.95 ?

loop_
_geom_torsion_atom_site_label_1
_geom_torsion_atom_site_label_2
_geom_torsion_atom_site_label_3
_geom_torsion_atom_site_label_4
_geom_torsion
C14 C1 C2 C3 134.16(14)
C8 C1 C2 C3 -45.48(17)
C14 C1 C2 C7 -44.07(18)
C8 C1 C2 C7 136.29(13)
C7 C2 C3 C4 2.08(19)
C1 C2 C3 C4 -176.19(12)
C2 C3 C4 C5 -1.8(2)
C3 C4 C5 C6 0.1(2)
C4 C5 C6 C7 1.3(2)
C5 C6 C7 C2 -1.0(2)
C3 C2 C7 C6 -0.72(19)
C1 C2 C7 C6 177.55(12)
C14 C1 C8 C9 149.19(13)
C2 C1 C8 C9 -31.16(18)
C14 C1 C8 C13 -29.47(18)
C2 C1 C8 C13 150.18(12)
C13 C8 C9 C10 2.20(19)
C1 C8 C9 C10 -176.50(12)
C8 C9 C10 C11 -0.6(2)
C9 C10 C11 C12 -1.4(2)
C10 C11 C12 C13 1.6(2)
C11 C12 C13 C8 0.1(2)
C9 C8 C13 C12 -2.0(2)
C1 C8 C13 C12 176.74(13)
C8 C1 C14 C15 173.87(12)
C2 C1 C14 C15 -5.8(2)
C22 C17 C18 C19 -0.79(19)
C16 C17 C18 C19 178.70(12)
C17 C18 C19 C20 -0.13(19)
C18 C19 C20 C21 0.8(2)
C18 C19 C20 N1 -178.43(12)
O2 N1 C20 C19 -179.76(12)
O1 N1 C20 C19 0.54(18)
O2 N1 C20 C21 1.00(18)
O1 N1 C20 C21 -178.69(12)
C19 C20 C21 C22 -0.5(2)
N1 C20 C21 C22 178.74(12)
C20 C21 C22 C17 -0.48(19)
C18 C17 C22 C21 1.10(19)
C16 C17 C22 C21 -178.38(12)
